data_2231516
loop_
_publ_author_name
'Yoon, Yeong Keng'
'Ali, Mohamed Ashraf'
'Wei, Ang Chee'
'Quah, Ching Kheng'
'Fun, Hoong-Kun'

_publ_section_title
;
 Ethyl
 1-[3-(1<i>H</i>-imidazol-1-yl)propyl]-2-(4-chlorophenyl)-1<i>H</i>-benzo[<i>d</i>]imidazole-5-carboxylate
 dihydrate
;
_journal_coeditor_code HB6369
_journal_issue 9
_journal_name_full 'Acta Crystallographica Section E'
_journal_page_first o2405
_journal_paper_doi 10.1107/S1600536811033654
_journal_volume 67
_journal_year 2011
_chemical_formula_iupac 'C22 H21 Cl N4 O2 , 2H2 O'
_chemical_formula_moiety 'C22 H21 Cl N4 O2, 2(H2 O)'
_chemical_formula_sum 'C22 H25 Cl N4 O4'
_chemical_formula_weight 444.91
_chemical_name_systematic
;
Ethyl 1-[3-(1<i>H</i>-imidazol-1-yl)propyl]-2-(4-chlorophenyl)-1<i>H</i>-
benzo[<i>d</i>]imidazole-5-carboxylate dihydrate
;
_space_group_IT_number 14
_symmetry_cell_setting monoclinic
_symmetry_space_group_name_Hall '-P 2ybc'
_symmetry_space_group_name_H-M 'P 1 21/c 1'
_atom_sites_solution_hydrogens geom
_atom_sites_solution_primary direct
_atom_sites_solution_secondary difmap
_audit_creation_method SHELXL97
_cell_angle_alpha 90.00
_cell_angle_beta 92.3860(10)
_cell_angle_gamma 90.00
_cell_formula_units_Z 4
_cell_length_a 9.06110(10)
_cell_length_b 13.8393(2)
_cell_length_c 18.0470(3)
_cell_measurement_reflns_used 9994
_cell_measurement_temperature 100
_cell_measurement_theta_max 32.25
_cell_measurement_theta_min 2.26
_cell_volume 2261.12(6)
_computing_cell_refinement 'SAINT (Bruker, 2009)'
_computing_data_collection 'APEX2 (Bruker, 2009)'
_computing_data_reduction 'SAINT (Bruker, 2009)'
_computing_molecular_graphics 'SHELXTL (Sheldrick, 2008)'
_computing_publication_material
;
SHELXTL (Sheldrick, 2008) and PLATON (Spek, 2009)
;
_computing_structure_refinement 'SHELXTL (Sheldrick, 2008)'
_computing_structure_solution 'SHELXTL (Sheldrick, 2008)'
_diffrn_ambient_temperature 100
_diffrn_measured_fraction_theta_full 0.993
_diffrn_measured_fraction_theta_max 0.993
_diffrn_measurement_device_type 'Bruker SMART APEX II CCD'
_diffrn_measurement_method '\f and \w'
_diffrn_radiation_monochromator graphite
_diffrn_radiation_source 'fine-focus sealed tube'
_diffrn_radiation_type MoK\a
_diffrn_radiation_wavelength 0.71073
_diffrn_reflns_av_R_equivalents 0.0299
_diffrn_reflns_av_sigmaI/netI 0.0323
_diffrn_reflns_limit_h_max 12
_diffrn_reflns_limit_h_min -13
_diffrn_reflns_limit_k_max 20
_diffrn_reflns_limit_k_min -15
_diffrn_reflns_limit_l_max 27
_diffrn_reflns_limit_l_min -27
_diffrn_reflns_number 31604
_diffrn_reflns_theta_full 32.66
_diffrn_reflns_theta_max 32.66
_diffrn_reflns_theta_min 2.25
_diffrn_standards_number 0
_exptl_absorpt_coefficient_mu 0.204
_exptl_absorpt_correction_T_max 0.947
_exptl_absorpt_correction_T_min 0.922
_exptl_absorpt_correction_type multi-scan
_exptl_absorpt_process_details '(SADABS; Bruker, 2009)'
_exptl_crystal_colour bronze
_exptl_crystal_density_diffrn 1.307
_exptl_crystal_density_method 'not measured'
_exptl_crystal_description block
_exptl_crystal_F_000 936
_exptl_crystal_size_max 0.40
_exptl_crystal_size_mid 0.30
_exptl_crystal_size_min 0.27
_refine_diff_density_max 0.538
_refine_diff_density_min -0.398
_refine_ls_extinction_method none
_refine_ls_goodness_of_fit_ref 1.047
_refine_ls_hydrogen_treatment mixed
_refine_ls_matrix_type full
_refine_ls_number_parameters 296
_refine_ls_number_reflns 8235
_refine_ls_number_restraints 0
_refine_ls_restrained_S_all 1.047
_refine_ls_R_factor_all 0.0676
_refine_ls_R_factor_gt 0.0483
_refine_ls_shift/su_max 0.001
_refine_ls_shift/su_mean 0.001
_refine_ls_structure_factor_coef Fsqd
_refine_ls_weighting_details 'calc w = 1/[\s^2^(Fo^2^)+(0.0670P)^2^+0.5840P] where P=(Fo^2^+2Fc^2^)/3'
_refine_ls_weighting_scheme calc
_refine_ls_wR_factor_gt 0.1223
_refine_ls_wR_factor_ref 0.1357
_reflns_number_gt 6221
_reflns_number_total 8235
_reflns_threshold_expression I>2\s(I)
_cod_data_source_file hb6369.cif
_cod_data_source_block I
_cod_original_sg_symbol_H-M 'P 21/c'
_cod_database_code 2231516
_cod_database_fobs_code 2231516

loop_
_symmetry_equiv_pos_as_xyz
'x, y, z'
'-x, y+1/2, -z+1/2'
'-x, -y, -z'
'x, -y-1/2, z-1/2'

loop_
_atom_site_type_symbol
_atom_site_label
_atom_site_fract_x
_atom_site_fract_y
_atom_site_fract_z
_atom_site_U_iso_or_equiv
_atom_site_adp_type
_atom_site_calc_flag
_atom_site_refinement_flags
_atom_site_occupancy
_atom_site_symmetry_multiplicity
Cl Cl1 0.00707(4) 1.20793(2) 1.108564(19) 0.03204(9) Uani d . 1 1
O O1 0.79039(11) 0.47315(7) 0.97069(5) 0.0284(2) Uani d . 1 1
O O2 0.71434(12) 0.49126(7) 1.08701(6) 0.0345(2) Uani d . 1 1
N N1 0.39801(11) 0.80622(7) 1.05570(5) 0.02072(19) Uani d . 1 1
N N2 0.39541(11) 0.84567(7) 0.93472(5) 0.01967(19) Uani d . 1 1
N N3 0.31059(13) 1.05497(9) 0.76026(6) 0.0275(2) Uani d . 1 1
N N4 0.07811(15) 1.10407(11) 0.74881(7) 0.0405(3) Uani d . 1 1
C C1 0.47996(13) 0.73886(9) 1.01809(6) 0.0201(2) Uani d . 1 1
C C2 0.55633(14) 0.65815(9) 1.04496(6) 0.0223(2) Uani d . 1 1
H H2A 0.5563 0.6408 1.0959 0.027 Uiso calc R 1 1
C C3 0.63268(14) 0.60382(9) 0.99427(7) 0.0228(2) Uani d . 1 1
C C4 0.63171(14) 0.62896(9) 0.91822(7) 0.0246(2) Uani d . 1 1
H H4A 0.6859 0.5905 0.8852 0.030 Uiso calc R 1 1
C C5 0.55404(14) 0.70792(9) 0.89077(6) 0.0237(2) Uani d . 1 1
H H5A 0.5516 0.7241 0.8396 0.028 Uiso calc R 1 1
C C6 0.47921(13) 0.76287(9) 0.94225(6) 0.0201(2) Uani d . 1 1
C C7 0.34981(13) 0.86860(9) 1.00442(6) 0.0194(2) Uani d . 1 1
C C8 0.25981(13) 0.95260(8) 1.02341(6) 0.0192(2) Uani d . 1 1
C C9 0.27664(13) 1.04393(9) 0.99159(6) 0.0214(2) Uani d . 1 1
H H9A 0.3421 1.0521 0.9523 0.026 Uiso calc R 1 1
C C10 0.19832(14) 1.12307(9) 1.01704(7) 0.0228(2) Uani d . 1 1
H H10A 0.2098 1.1850 0.9953 0.027 Uiso calc R 1 1
C C11 0.10321(14) 1.11010(9) 1.07454(7) 0.0235(2) Uani d . 1 1
C C12 0.08425(14) 1.01997(9) 1.10666(7) 0.0253(2) Uani d . 1 1
H H12A 0.0183 1.0121 1.1458 0.030 Uiso calc R 1 1
C C13 0.16240(14) 0.94177(9) 1.08108(6) 0.0229(2) Uani d . 1 1
H H13A 0.1498 0.8800 1.1029 0.027 Uiso calc R 1 1
C C14 0.71494(14) 0.51778(9) 1.02296(7) 0.0255(2) Uani d . 1 1
C C15 0.87442(16) 0.38867(10) 0.99498(8) 0.0303(3) Uani d . 1 1
H H15A 0.8083 0.3398 1.0160 0.036 Uiso calc R 1 1
H H15B 0.9503 0.4068 1.0335 0.036 Uiso calc R 1 1
C C16 0.94627(18) 0.34885(11) 0.92785(9) 0.0379(3) Uani d . 1 1
H H16A 1.0040 0.2914 0.9419 0.057 Uiso calc R 1 1
H H16B 1.0116 0.3979 0.9077 0.057 Uiso calc R 1 1
H H16C 0.8700 0.3314 0.8901 0.057 Uiso calc R 1 1
C C17 0.35549(14) 0.89102(9) 0.86335(6) 0.0219(2) Uani d . 1 1
H H17A 0.2697 0.9342 0.8694 0.026 Uiso calc R 1 1
H H17B 0.3256 0.8402 0.8271 0.026 Uiso calc R 1 1
C C18 0.48274(14) 0.94958(10) 0.83277(6) 0.0260(2) Uani d . 1 1
H H18A 0.5095 1.0027 0.8675 0.031 Uiso calc R 1 1
H H18B 0.5703 0.9074 0.8286 0.031 Uiso calc R 1 1
C C19 0.43969(16) 0.99175(11) 0.75674(7) 0.0293(3) Uani d . 1 1
H H19A 0.5238 1.0290 0.7382 0.035 Uiso calc R 1 1
H H19B 0.4175 0.9385 0.7214 0.035 Uiso calc R 1 1
C C20 0.17101(17) 1.03385(12) 0.73574(7) 0.0339(3) Uani d . 1 1
H H20A 0.1435 0.9750 0.7118 0.041 Uiso calc R 1 1
C C21 0.16200(19) 1.17397(13) 0.78406(9) 0.0414(4) Uani d . 1 1
H H21A 0.1252 1.2341 0.8007 0.050 Uiso calc R 1 1
C C22 0.30538(18) 1.14512(11) 0.79179(8) 0.0349(3) Uani d . 1 1
H H22A 0.3854 1.1802 0.8144 0.042 Uiso calc R 1 1
O O1W 0.35783(15) 0.73706(9) 0.20403(6) 0.0449(3) Uani d . 1 1
O O2W 0.78478(15) 0.35533(11) 0.20142(7) 0.0478(3) Uani d . 1 1
H H1W1 0.354(3) 0.7653(18) 0.1566(14) 0.067(7) Uiso d . 1 1
H H2W1 0.307(2) 0.7811(16) 0.2306(12) 0.052(6) Uiso d . 1 1
H H1W2 0.870(2) 0.3758(15) 0.2149(12) 0.045(5) Uiso d . 1 1
H H2W2 0.757(3) 0.3993(16) 0.1690(14) 0.057(6) Uiso d . 1 1

loop_
_atom_site_aniso_label
_atom_site_aniso_U_11
_atom_site_aniso_U_22
_atom_site_aniso_U_33
_atom_site_aniso_U_12
_atom_site_aniso_U_13
_atom_site_aniso_U_23
Cl1 0.03324(18) 0.02542(16) 0.03796(17) 0.00757(13) 0.00755(13) -0.00212(12)
O1 0.0276(5) 0.0222(4) 0.0355(5) 0.0066(4) 0.0011(4) 0.0004(4)
O2 0.0391(6) 0.0306(5) 0.0336(5) 0.0089(4) 0.0012(4) 0.0078(4)
N1 0.0233(5) 0.0215(5) 0.0175(4) 0.0019(4) 0.0022(3) 0.0011(3)
N2 0.0222(5) 0.0213(4) 0.0156(4) 0.0017(4) 0.0010(3) 0.0011(3)
N3 0.0310(6) 0.0312(6) 0.0202(4) -0.0011(5) -0.0003(4) 0.0056(4)
N4 0.0324(6) 0.0539(8) 0.0351(6) 0.0007(6) 0.0024(5) 0.0165(6)
C1 0.0211(5) 0.0217(5) 0.0174(4) -0.0001(4) 0.0020(4) 0.0005(4)
C2 0.0239(6) 0.0225(5) 0.0204(5) 0.0009(4) 0.0013(4) 0.0020(4)
C3 0.0232(6) 0.0201(5) 0.0250(5) 0.0017(4) 0.0003(4) 0.0001(4)
C4 0.0264(6) 0.0249(6) 0.0227(5) 0.0037(5) 0.0025(4) -0.0032(4)
C5 0.0270(6) 0.0261(6) 0.0180(5) 0.0023(5) 0.0019(4) -0.0015(4)
C6 0.0209(5) 0.0217(5) 0.0176(4) 0.0010(4) 0.0006(4) 0.0003(4)
C7 0.0201(5) 0.0213(5) 0.0168(4) -0.0007(4) 0.0017(4) 0.0002(4)
C8 0.0199(5) 0.0205(5) 0.0173(4) 0.0003(4) 0.0000(4) -0.0003(4)
C9 0.0209(5) 0.0237(5) 0.0196(4) -0.0008(4) 0.0004(4) 0.0021(4)
C10 0.0231(5) 0.0200(5) 0.0251(5) 0.0004(4) -0.0009(4) 0.0026(4)
C11 0.0217(5) 0.0232(5) 0.0255(5) 0.0028(4) 0.0000(4) -0.0020(4)
C12 0.0256(6) 0.0259(6) 0.0246(5) 0.0012(5) 0.0055(4) -0.0002(4)
C13 0.0246(6) 0.0219(5) 0.0225(5) 0.0005(4) 0.0041(4) 0.0017(4)
C14 0.0237(6) 0.0209(5) 0.0317(6) 0.0011(5) -0.0005(4) 0.0008(4)
C15 0.0276(6) 0.0217(6) 0.0413(7) 0.0049(5) -0.0009(5) 0.0011(5)
C16 0.0360(8) 0.0301(7) 0.0473(8) 0.0094(6) 0.0010(6) -0.0014(6)
C17 0.0240(5) 0.0268(6) 0.0149(4) 0.0021(5) -0.0005(4) 0.0023(4)
C18 0.0244(6) 0.0324(6) 0.0212(5) 0.0008(5) 0.0021(4) 0.0051(5)
C19 0.0338(7) 0.0342(7) 0.0203(5) 0.0022(5) 0.0054(5) 0.0052(5)
C20 0.0344(7) 0.0438(8) 0.0232(5) -0.0083(6) -0.0025(5) 0.0084(5)
C21 0.0451(9) 0.0374(8) 0.0421(8) 0.0076(7) 0.0070(7) 0.0098(6)
C22 0.0406(8) 0.0317(7) 0.0323(6) -0.0015(6) 0.0010(6) 0.0033(5)
O1W 0.0663(8) 0.0436(6) 0.0255(5) 0.0184(6) 0.0094(5) 0.0097(5)
O2W 0.0364(6) 0.0639(8) 0.0424(6) -0.0085(6) -0.0064(5) 0.0247(6)

loop_
_atom_type_symbol
_atom_type_description
_atom_type_scat_dispersion_real
_atom_type_scat_dispersion_imag
_atom_type_scat_source
C C 0.0033 0.0016 'International Tables Vol C Tables 4.2.6.8 and 6.1.1.4'
H H 0.0000 0.0000 'International Tables Vol C Tables 4.2.6.8 and 6.1.1.4'
N N 0.0061 0.0033 'International Tables Vol C Tables 4.2.6.8 and 6.1.1.4'
O O 0.0106 0.0060 'International Tables Vol C Tables 4.2.6.8 and 6.1.1.4'
Cl Cl 0.1484 0.1585 'International Tables Vol C Tables 4.2.6.8 and 6.1.1.4'

loop_
_geom_angle_atom_site_label_1
_geom_angle_atom_site_label_2
_geom_angle_atom_site_label_3
_geom_angle
C14 O1 C15 115.80(10)
C7 N1 C1 105.28(9)
C7 N2 C6 106.64(9)
C7 N2 C17 129.20(10)
C6 N2 C17 123.91(9)
C20 N3 C22 106.48(13)
C20 N3 C19 126.43(13)
C22 N3 C19 127.03(12)
C20 N4 C21 104.98(13)
N1 C1 C2 129.64(10)
N1 C1 C6 109.64(10)
C2 C1 C6 120.72(10)
C1 C2 C3 117.31(10)
C1 C2 H2A 121.3
C3 C2 H2A 121.3
C2 C3 C4 121.46(11)
C2 C3 C14 117.39(11)
C4 C3 C14 121.16(11)
C5 C4 C3 121.67(11)
C5 C4 H4A 119.2
C3 C4 H4A 119.2
C4 C5 C6 116.50(11)
C4 C5 H5A 121.7
C6 C5 H5A 121.7
N2 C6 C5 131.86(10)
N2 C6 C1 105.81(10)
C5 C6 C1 122.33(11)
N1 C7 N2 112.63(10)
N1 C7 C8 121.49(10)
N2 C7 C8 125.88(10)
C9 C8 C13 118.98(11)
C9 C8 C7 123.24(10)
C13 C8 C7 117.52(10)
C10 C9 C8 120.61(11)
C10 C9 H9A 119.7
C8 C9 H9A 119.7
C11 C10 C9 119.04(11)
C11 C10 H10A 120.5
C9 C10 H10A 120.5
C10 C11 C12 121.30(11)
C10 C11 Cl1 120.00(10)
C12 C11 Cl1 118.70(9)
C13 C12 C11 119.30(11)
C13 C12 H12A 120.3
C11 C12 H12A 120.3
C12 C13 C8 120.77(11)
C12 C13 H13A 119.6
C8 C13 H13A 119.6
O2 C14 O1 123.67(12)
O2 C14 C3 123.52(12)
O1 C14 C3 112.80(11)
O1 C15 C16 106.91(11)
O1 C15 H15A 110.3
C16 C15 H15A 110.3
O1 C15 H15B 110.3
C16 C15 H15B 110.3
H15A C15 H15B 108.6
C15 C16 H16A 109.5
C15 C16 H16B 109.5
H16A C16 H16B 109.5
C15 C16 H16C 109.5
H16A C16 H16C 109.5
H16B C16 H16C 109.5
N2 C17 C18 112.44(10)
N2 C17 H17A 109.1
C18 C17 H17A 109.1
N2 C17 H17B 109.1
C18 C17 H17B 109.1
H17A C17 H17B 107.8
C19 C18 C17 110.99(10)
C19 C18 H18A 109.4
C17 C18 H18A 109.4
C19 C18 H18B 109.4
C17 C18 H18B 109.4
H18A C18 H18B 108.0
N3 C19 C18 111.35(10)
N3 C19 H19A 109.4
C18 C19 H19A 109.4
N3 C19 H19B 109.4
C18 C19 H19B 109.4
H19A C19 H19B 108.0
N4 C20 N3 112.24(14)
N4 C20 H20A 123.9
N3 C20 H20A 123.9
C22 C21 N4 110.43(15)
C22 C21 H21A 124.8
N4 C21 H21A 124.8
C21 C22 N3 105.87(14)
C21 C22 H22A 127.1
N3 C22 H22A 127.1
H1W1 O1W H2W1 101.6(19)
H1W2 O2W H2W2 101(2)

loop_
_geom_bond_atom_site_label_1
_geom_bond_atom_site_label_2
_geom_bond_distance
Cl1 C11 1.7358(13)
O1 C14 1.3387(16)
O1 C15 1.4529(16)
O2 C14 1.2131(16)
N1 C7 1.3261(15)
N1 C1 1.3868(15)
N2 C7 1.3773(14)
N2 C6 1.3782(15)
N2 C17 1.4646(14)
N3 C20 1.3544(18)
N3 C22 1.3729(19)
N3 C19 1.4642(18)
N4 C20 1.313(2)
N4 C21 1.370(2)
C1 C2 1.3906(17)
C1 C6 1.4081(15)
C2 C3 1.3906(17)
C2 H2A 0.9500
C3 C4 1.4154(17)
C3 C14 1.4864(17)
C4 C5 1.3805(17)
C4 H4A 0.9500
C5 C6 1.3979(16)
C5 H5A 0.9500
C7 C8 1.4687(16)
C8 C9 1.3993(16)
C8 C13 1.4004(16)
C9 C10 1.3933(17)
C9 H9A 0.9500
C10 C11 1.3880(17)
C10 H10A 0.9500
C11 C12 1.3892(18)
C12 C13 1.3831(17)
C12 H12A 0.9500
C13 H13A 0.9500
C15 C16 1.504(2)
C15 H15A 0.9900
C15 H15B 0.9900
C16 H16A 0.9800
C16 H16B 0.9800
C16 H16C 0.9800
C17 C18 1.5310(18)
C17 H17A 0.9900
C17 H17B 0.9900
C18 C19 1.5268(17)
C18 H18A 0.9900
C18 H18B 0.9900
C19 H19A 0.9900
C19 H19B 0.9900
C20 H20A 0.9500
C21 C22 1.361(2)
C21 H21A 0.9500
C22 H22A 0.9500
O1W H1W1 0.94(3)
O1W H2W1 0.91(2)
O2W H1W2 0.85(2)
O2W H2W2 0.87(2)

loop_
_geom_hbond_atom_site_label_D
_geom_hbond_atom_site_label_H
_geom_hbond_atom_site_label_A
_geom_hbond_site_symmetry_A
_geom_hbond_distance_DH
_geom_hbond_distance_HA
_geom_hbond_distance_DA
_geom_hbond_angle_DHA
_geom_hbond_publ_flag
O1W H1W1 N1 1_554 0.94(3) 1.96(3) 2.8802(14) 164(2) yes
O1W H2W1 O2W 2_655 0.91(2) 1.83(2) 2.7284(18) 169(2) yes
O2W H1W2 N4 4_675 0.849(19) 1.978(19) 2.8147(19) 169(2) yes
O2W H2W2 O2 1_554 0.87(2) 1.98(2) 2.8460(17) 172(2) yes
C17 H17B O1W 4_576 0.99 2.49 3.3785(16) 149 yes
C19 H19B O1W 4_576 0.99 2.51 3.3799(19) 147 yes
C10 H10A Cg1 3_677 0.95 2.86 3.4875(14) 125 yes

loop_
_geom_torsion_atom_site_label_1
_geom_torsion_atom_site_label_2
_geom_torsion_atom_site_label_3
_geom_torsion_atom_site_label_4
_geom_torsion
C7 N1 C1 C2 179.48(12)
C7 N1 C1 C6 -0.08(13)
N1 C1 C2 C3 -178.60(12)
C6 C1 C2 C3 0.91(18)
C1 C2 C3 C4 -0.60(18)
C1 C2 C3 C14 179.73(11)
C2 C3 C4 C5 -0.6(2)
C14 C3 C4 C5 179.08(12)
C3 C4 C5 C6 1.37(19)
C7 N2 C6 C5 -179.35(13)
C17 N2 C6 C5 5.9(2)
C7 N2 C6 C1 0.18(13)
C17 N2 C6 C1 -174.58(11)
C4 C5 C6 N2 178.41(12)
C4 C5 C6 C1 -1.06(19)
N1 C1 C6 N2 -0.07(13)
C2 C1 C6 N2 -179.67(11)
N1 C1 C6 C5 179.52(11)
C2 C1 C6 C5 -0.08(19)
C1 N1 C7 N2 0.20(14)
C1 N1 C7 C8 -178.91(10)
C6 N2 C7 N1 -0.24(14)
C17 N2 C7 N1 174.15(11)
C6 N2 C7 C8 178.82(11)
C17 N2 C7 C8 -6.79(19)
N1 C7 C8 C9 140.42(12)
N2 C7 C8 C9 -38.57(18)
N1 C7 C8 C13 -33.57(16)
N2 C7 C8 C13 147.44(12)
C13 C8 C9 C10 0.29(17)
C7 C8 C9 C10 -173.62(11)
C8 C9 C10 C11 0.05(17)
C9 C10 C11 C12 -0.39(18)
C9 C10 C11 Cl1 178.71(9)
C10 C11 C12 C13 0.39(19)
Cl1 C11 C12 C13 -178.73(10)
C11 C12 C13 C8 -0.04(19)
C9 C8 C13 C12 -0.30(18)
C7 C8 C13 C12 173.96(11)
C15 O1 C14 O2 -0.03(19)
C15 O1 C14 C3 179.57(10)
C2 C3 C14 O2 2.6(2)
C4 C3 C14 O2 -177.04(13)
C2 C3 C14 O1 -176.97(11)
C4 C3 C14 O1 3.36(17)
C14 O1 C15 C16 178.52(12)
C7 N2 C17 C18 108.32(14)
C6 N2 C17 C18 -78.16(14)
N2 C17 C18 C19 177.29(10)
C20 N3 C19 C18 -105.09(14)
C22 N3 C19 C18 71.78(17)
C17 C18 C19 N3 59.23(15)
C21 N4 C20 N3 -0.39(16)
C22 N3 C20 N4 0.51(15)
C19 N3 C20 N4 177.91(11)
C20 N4 C21 C22 0.12(17)
N4 C21 C22 N3 0.19(17)
C20 N3 C22 C21 -0.41(15)
C19 N3 C22 C21 -177.78(12)

loop_
_cod_related_entry_id
_cod_related_entry_database
_cod_related_entry_code
1 ChemSpider 30656938
